data_1516285
loop_
_publ_author_name
'Mrou\'e, Kamal H'
'Power, William P.'

_publ_section_title
;
 High-field solid-state (67)Zn NMR spectroscopy of several zinc-amino acid
 complexes.
;
_journal_issue 1
_journal_name_full 'The journal of physical chemistry. A'
_journal_page_first 324
_journal_page_last 335
_journal_paper_doi 10.1021/jp908325n
_journal_volume 114
_journal_year 2010
_chemical_formula_sum 'C6 H8 Cl2 N4 Zn'
_chemical_formula_weight 272.43
_chemical_name_systematic
; 
 ? 
;
_space_group_IT_number 14
_symmetry_cell_setting monoclinic
_symmetry_space_group_name_Hall '-P 2yn'
_symmetry_space_group_name_H-M 'P 1 21/n 1'
_atom_sites_solution_hydrogens geom
_atom_sites_solution_primary direct
_atom_sites_solution_secondary difmap
_audit_creation_method SHELXL-97
_cell_angle_alpha 90.00
_cell_angle_beta 105.441(1)
_cell_angle_gamma 90.00
_cell_formula_units_Z 4
_cell_length_a 7.9306(3)
_cell_length_b 11.7739(4)
_cell_length_c 11.4156(4)
_cell_measurement_reflns_used 7713
_cell_measurement_temperature 243(1)
_cell_measurement_theta_max 35.03
_cell_measurement_theta_min 2.53
_cell_volume 1027.45(6)
_computing_cell_refinement SAINT
_computing_data_collection SMART
_computing_data_reduction SAINT
_computing_molecular_graphics SHELXTL
_computing_publication_material SHELXTL
_computing_structure_refinement SHELXTL
_computing_structure_solution SHELXTL
_diffrn_ambient_temperature 243(1)
_diffrn_measured_fraction_theta_full 0.995
_diffrn_measured_fraction_theta_max 0.995
_diffrn_measurement_device_type 'Bruker APEX'
_diffrn_measurement_method Omega
_diffrn_radiation_monochromator graphite
_diffrn_radiation_source 'fine-focus sealed tube'
_diffrn_radiation_type MoK\a
_diffrn_radiation_wavelength 0.71073
_diffrn_reflns_av_R_equivalents 0.0153
_diffrn_reflns_av_sigmaI/netI 0.0178
_diffrn_reflns_limit_h_max 10
_diffrn_reflns_limit_h_min -11
_diffrn_reflns_limit_k_max 16
_diffrn_reflns_limit_k_min -16
_diffrn_reflns_limit_l_max 15
_diffrn_reflns_limit_l_min -16
_diffrn_reflns_number 8289
_diffrn_reflns_theta_full 30.00
_diffrn_reflns_theta_max 30.00
_diffrn_reflns_theta_min 2.53
_exptl_absorpt_coefficient_mu 2.869
_exptl_absorpt_correction_T_max 1.000
_exptl_absorpt_correction_T_min 0.825
_exptl_absorpt_correction_type empirical
_exptl_absorpt_process_details 'SAINT SADABS'
_exptl_crystal_colour Colourless
_exptl_crystal_density_diffrn 1.761
_exptl_crystal_density_method 'not measured'
_exptl_crystal_description 'Prism fragment'
_exptl_crystal_F_000 544
_exptl_crystal_size_max 0.30
_exptl_crystal_size_mid 0.26
_exptl_crystal_size_min 0.23
_refine_diff_density_max 0.278
_refine_diff_density_min -0.334
_refine_diff_density_rms 0.064
_refine_ls_extinction_coef 0.0140(8)
_refine_ls_extinction_expression Fc^*^=kFc[1+0.001xFc^2^\l^3^/sin(2\q)]^-1/4^
_refine_ls_extinction_method SHELXL
_refine_ls_goodness_of_fit_ref 1.968
_refine_ls_hydrogen_treatment constr
_refine_ls_matrix_type full
_refine_ls_number_parameters 119
_refine_ls_number_reflns 2970
_refine_ls_number_restraints 0
_refine_ls_restrained_S_all 1.968
_refine_ls_R_factor_all 0.0228
_refine_ls_R_factor_gt 0.0211
_refine_ls_shift/su_max 0.001
_refine_ls_shift/su_mean 0.000
_refine_ls_structure_factor_coef Fsqd
_refine_ls_weighting_details 'calc w=1/[\s^2^(Fo^2^)+(0.0100P)^2^+0.0000P] where P=(Fo^2^+2Fc^2^)/3'
_refine_ls_weighting_scheme calc
_refine_ls_wR_factor_gt 0.0528
_refine_ls_wR_factor_ref 0.0531
_reflns_number_gt 2744
_reflns_number_total 2970
_reflns_threshold_expression >2sigma(I)
_cod_data_source_file Zndimidazole_chloride.cif
_cod_data_source_block c712gm
_cod_depositor_comments
;
The following automatic conversions were performed:

'_symmetry_cell_setting' value 'Monoclinic' changed to 'monoclinic'
according to
/usr/data/users/saulius/automatic-downloads/retrospective/ACS/lib/dictionaries/cif_core.dic
dictionary named 'cif_core.dic' version 2.4.2 from 2011-04-26.

Automatic conversion script
Id: cif_fix_values 2281 2013-09-26 08:29:07Z andrius 
;
_cod_original_sg_symbol_H-M P2(1)/n
_cod_database_code 1516285

loop_
_symmetry_equiv_pos_as_xyz
'x, y, z'
'-x+1/2, y+1/2, -z+1/2'
'-x, -y, -z'
'x-1/2, -y-1/2, z-1/2'

loop_
_atom_site_label
_atom_site_type_symbol
_atom_site_fract_x
_atom_site_fract_y
_atom_site_fract_z
_atom_site_U_iso_or_equiv
_atom_site_adp_type
_atom_site_occupancy
_atom_site_symmetry_multiplicity
_atom_site_calc_flag
_atom_site_refinement_flags
Zn1 Zn 0.493376(17) 0.180790(12) 0.249424(11) 0.02550(6) Uani 1 1 d .
Cl1 Cl 0.53434(4) 0.36107(3) 0.31912(3) 0.03041(8) Uani 1 1 d .
Cl2 Cl 0.20821(4) 0.13731(3) 0.19062(3) 0.03492(9) Uani 1 1 d .
N1 N 0.63485(14) 0.08304(9) 0.38354(9) 0.0274(2) Uani 1 1 d .
C2 C 0.67598(19) 0.10768(12) 0.50043(12) 0.0339(3) Uani 1 1 d .
H2 H 0.6442 0.1751 0.5333 0.041 Uiso 1 1 calc R
N3 N 0.76838(17) 0.02436(10) 0.56531(11) 0.0389(3) Uani 1 1 d .
H3 H 0.8089 0.0232 0.6440 0.047 Uiso 1 1 calc R
C4 C 0.7888(2) -0.05853(13) 0.48797(14) 0.0422(4) Uani 1 1 d .
H4 H 0.8482 -0.1278 0.5087 0.051 Uiso 1 1 calc R
C5 C 0.70701(19) -0.02179(12) 0.37544(13) 0.0365(3) Uani 1 1 d .
H5 H 0.7004 -0.0615 0.3029 0.044 Uiso 1 1 calc R
N6 N 0.59375(14) 0.15551(9) 0.10827(10) 0.0276(2) Uani 1 1 d .
C7 C 0.76087(19) 0.14350(12) 0.11334(14) 0.0366(3) Uani 1 1 d .
H7 H 0.8522 0.1433 0.1854 0.044 Uiso 1 1 calc R
N8 N 0.78225(17) 0.13179(10) 0.00231(12) 0.0414(3) Uani 1 1 d .
H8 H 0.8815 0.1228 -0.0154 0.050 Uiso 1 1 calc R
C9 C 0.6219(2) 0.13628(13) -0.07871(14) 0.0418(4) Uani 1 1 d .
H9 H 0.5971 0.1304 -0.1637 0.050 Uiso 1 1 calc R
C10 C 0.50562(19) 0.15087(12) -0.01279(12) 0.0337(3) Uani 1 1 d .
H10 H 0.3838 0.1569 -0.0445 0.040 Uiso 1 1 calc R

loop_
_atom_site_aniso_label
_atom_site_aniso_U_11
_atom_site_aniso_U_22
_atom_site_aniso_U_33
_atom_site_aniso_U_23
_atom_site_aniso_U_13
_atom_site_aniso_U_12
Zn1 0.02251(10) 0.03141(10) 0.02297(9) 0.00293(5) 0.00675(7) 0.00224(5)
Cl1 0.03208(17) 0.03088(16) 0.02944(16) -0.00003(12) 0.01025(13) 0.00016(12)
Cl2 0.02340(17) 0.04546(19) 0.03475(18) 0.00919(13) 0.00575(13) -0.00423(13)
N1 0.0281(6) 0.0287(5) 0.0242(5) 0.0001(4) 0.0048(4) 0.0032(4)
C2 0.0395(8) 0.0339(7) 0.0275(6) -0.0028(5) 0.0076(6) 0.0042(6)
N3 0.0440(7) 0.0465(7) 0.0226(5) 0.0065(5) 0.0025(5) 0.0082(6)
C4 0.0447(9) 0.0345(7) 0.0444(9) 0.0052(6) 0.0066(7) 0.0121(7)
C5 0.0404(8) 0.0332(7) 0.0338(7) -0.0063(5) 0.0063(6) 0.0068(6)
N6 0.0228(5) 0.0349(5) 0.0261(5) 0.0000(4) 0.0083(4) 0.0010(4)
C7 0.0249(7) 0.0481(8) 0.0383(8) 0.0041(6) 0.0109(6) 0.0045(6)
N8 0.0382(7) 0.0455(7) 0.0502(8) -0.0013(6) 0.0287(6) 0.0034(6)
C9 0.0535(10) 0.0453(8) 0.0313(7) -0.0065(6) 0.0192(7) -0.0060(7)
C10 0.0302(7) 0.0414(7) 0.0282(7) -0.0026(5) 0.0055(6) -0.0032(6)

loop_
_atom_type_symbol
_atom_type_description
_atom_type_scat_dispersion_real
_atom_type_scat_dispersion_imag
_atom_type_scat_source
C C 0.0033 0.0016 'International Tables Vol C Tables 4.2.6.8 and 6.1.1.4'
H H 0.0000 0.0000 'International Tables Vol C Tables 4.2.6.8 and 6.1.1.4'
N N 0.0061 0.0033 'International Tables Vol C Tables 4.2.6.8 and 6.1.1.4'
Cl Cl 0.1484 0.1585 'International Tables Vol C Tables 4.2.6.8 and 6.1.1.4'
Zn Zn 0.2839 1.4301 'International Tables Vol C Tables 4.2.6.8 and 6.1.1.4'

loop_
_geom_angle_atom_site_label_1
_geom_angle_atom_site_label_2
_geom_angle_atom_site_label_3
_geom_angle
N6 Zn1 N1 105.55(4)
N6 Zn1 Cl2 108.12(3)
N1 Zn1 Cl2 114.39(3)
N6 Zn1 Cl1 111.88(3)
N1 Zn1 Cl1 105.77(3)
Cl2 Zn1 Cl1 111.049(14)
C2 N1 C5 105.69(11)
C2 N1 Zn1 125.75(9)
C5 N1 Zn1 128.56(9)
N1 C2 N3 110.69(12)
C2 N3 C4 108.25(12)
C5 C4 N3 106.23(13)
C4 C5 N1 109.13(12)
C7 N6 C10 106.03(11)
C7 N6 Zn1 126.26(10)
C10 N6 Zn1 127.68(9)
N6 C7 N8 110.55(13)
C7 N8 C9 108.10(13)
C10 C9 N8 106.27(13)
C9 C10 N6 109.05(13)

loop_
_geom_bond_atom_site_label_1
_geom_bond_atom_site_label_2
_geom_bond_distance
Zn1 N6 2.0005(10)
Zn1 N1 2.0032(10)
Zn1 Cl2 2.2403(4)
Zn1 Cl1 2.2597(3)
N1 C2 1.3189(16)
N1 C5 1.3738(16)
C2 N3 1.3262(17)
N3 C4 1.354(2)
C4 C5 1.3469(19)
N6 C7 1.3187(17)
N6 C10 1.3736(17)
C7 N8 1.3299(19)
N8 C9 1.360(2)
C9 C10 1.347(2)
